data_4128106
loop_
_publ_author_name
'Dale, Harvey J. A.'
'Hodges, George R.'
'Lloyd-Jones, Guy C'

_publ_section_title
;
 Taming Ambident Triazole Anions: Regioselective Ion Pairing Catalyzes
 Direct N-Alkylation with Atypical Regioselectivity.
;
_journal_issue 17
_journal_name_full 'Journal of the American Chemical Society'
_journal_page_first 7181
_journal_page_last 7193
_journal_paper_doi 10.1021/jacs.9b02786
_journal_volume 141
_journal_year 2019
_chemical_formula_moiety 'C13 H25 N2, C2 H3 N3, C2 H2 N3'
_chemical_formula_sum 'C17 H30 N8'
_chemical_formula_weight 346.49
_space_group_crystal_system triclinic
_space_group_IT_number 2
_space_group_name_Hall '-P 1'
_space_group_name_H-M_alt 'P -1'
_symmetry_space_group_name_Hall '-P 1'
_symmetry_space_group_name_H-M 'P -1'
_atom_sites_solution_hydrogens mixed
_atom_sites_solution_primary dual
_audit_creation_date 2019-01-08
_audit_creation_method
;
Olex2 1.2-beta
(compiled 2018.05.29 svn.r3508 for OlexSys, GUI svn.r5506)
;
_cell_angle_alpha 86.497(4)
_cell_angle_beta 82.129(4)
_cell_angle_gamma 67.729(5)
_cell_formula_units_Z 2
_cell_length_a 9.6261(5)
_cell_length_b 10.3410(5)
_cell_length_c 10.5880(6)
_cell_measurement_reflns_used 6025
_cell_measurement_temperature 120.0
_cell_measurement_theta_max 29.2840
_cell_measurement_theta_min 3.3380
_cell_volume 966.10(9)
_computing_cell_refinement 'CrysAlisPro 1.171.39.46 (Rigaku OD, 2018)'
_computing_data_collection 'CrysAlisPro 1.171.39.46 (Rigaku OD, 2018)'
_computing_data_reduction 'CrysAlisPro 1.171.39.46 (Rigaku OD, 2018)'
_computing_molecular_graphics 'Olex2 (Dolomanov et al., 2009)'
_computing_publication_material 'Olex2 (Dolomanov et al., 2009)'
_computing_structure_refinement 'ShelXL (Sheldrick, 2015)'
_computing_structure_solution 'ShelXT (Sheldrick, 2015)'
_diffrn_ambient_environment N~2~
_diffrn_ambient_temperature 120.0
_diffrn_detector 'CCD plate'
_diffrn_detector_area_resol_mean 5.1574
_diffrn_detector_type Atlas
_diffrn_measured_fraction_theta_full 0.998
_diffrn_measured_fraction_theta_max 0.893
_diffrn_measurement_details
;
List of Runs (angles in degrees, time in seconds):

  # Type    Start    End  Width  t~exp~   \w     \q     \k     \f   Frames
--------------------------------------------------------------------------
  1  \w    -12.00  83.00   1.00    5.00    --   10.84  38.00-120.00   95
  2  \w    -21.00  85.00   1.00    5.00    --   10.84  77.00 -30.00  106
  3  \w    -63.00  42.00   1.00    5.00    --   10.84 -77.00  90.00  105
  4  \w    -32.00  63.00   1.00    5.00    --   -9.43  38.00 -60.00   95
  5  \w    -82.00  13.00   1.00    5.00    --   -9.43 -38.00 -30.00   95
  6  \w    -85.00 -39.00   1.00    5.00    --   -9.43 155.00 -44.94   46
  7  \w    -20.00  51.00   1.00    5.00    --   10.84 -99.00-120.00   71
;
_diffrn_measurement_device 'four-circle diffractometer'
_diffrn_measurement_device_type 'Rigaku Oxford Diffraction SuperNova'
_diffrn_measurement_method '\w scans'
_diffrn_orient_matrix_type 'CrysAlisPro convention (1999,Acta A55,543-557)'
_diffrn_orient_matrix_UB_11 -0.0540148000
_diffrn_orient_matrix_UB_12 0.0300405000
_diffrn_orient_matrix_UB_13 -0.0433568000
_diffrn_orient_matrix_UB_21 0.0329496000
_diffrn_orient_matrix_UB_22 -0.0613869000
_diffrn_orient_matrix_UB_23 -0.0372810000
_diffrn_orient_matrix_UB_31 -0.0493409000
_diffrn_orient_matrix_UB_32 -0.0286975000
_diffrn_orient_matrix_UB_33 0.0361160000
_diffrn_radiation_monochromator mirror
_diffrn_radiation_probe x-ray
_diffrn_radiation_type MoK\a
_diffrn_radiation_wavelength 0.71073
_diffrn_reflns_av_R_equivalents 0.0445
_diffrn_reflns_av_unetI/netI 0.0466
_diffrn_reflns_Laue_measured_fraction_full 0.998
_diffrn_reflns_Laue_measured_fraction_max 0.893
_diffrn_reflns_limit_h_max 13
_diffrn_reflns_limit_h_min -13
_diffrn_reflns_limit_k_max 13
_diffrn_reflns_limit_k_min -14
_diffrn_reflns_limit_l_max 13
_diffrn_reflns_limit_l_min -13
_diffrn_reflns_number 17272
_diffrn_reflns_point_group_measured_fraction_full 0.998
_diffrn_reflns_point_group_measured_fraction_max 0.893
_diffrn_reflns_theta_full 25.242
_diffrn_reflns_theta_max 29.666
_diffrn_reflns_theta_min 2.867
_diffrn_source 'micro-focus sealed X-ray tube'
_diffrn_source_type 'SuperNova (Mo) X-ray Source'
_exptl_absorpt_coefficient_mu 0.077
_exptl_absorpt_correction_T_max 1.00000
_exptl_absorpt_correction_T_min 0.93714
_exptl_absorpt_correction_type multi-scan
_exptl_absorpt_process_details
;
CrysAlisPro 1.171.39.46 (Rigaku Oxford Diffraction, 2018)
Empirical absorption correction using spherical harmonics,
 implemented in SCALE3 ABSPACK scaling algorithm.
;
_exptl_crystal_colour colourless
_exptl_crystal_colour_primary colourless
_exptl_crystal_density_diffrn 1.191
_exptl_crystal_description block
_exptl_crystal_F_000 376
_exptl_crystal_recrystallization_method
'The material was recrystallised from a mixture of dichloromethane and pentane  by vapour diffusion'
_exptl_crystal_size_max 0.53
_exptl_crystal_size_mid 0.371
_exptl_crystal_size_min 0.193
_refine_diff_density_max 0.329
_refine_diff_density_min -0.217
_refine_diff_density_rms 0.044
_refine_ls_extinction_method none
_refine_ls_goodness_of_fit_ref 1.075
_refine_ls_hydrogen_treatment mixed
_refine_ls_matrix_type full
_refine_ls_number_parameters 271
_refine_ls_number_reflns 4894
_refine_ls_number_restraints 7
_refine_ls_restrained_S_all 1.075
_refine_ls_R_factor_all 0.0668
_refine_ls_R_factor_gt 0.0510
_refine_ls_shift/su_max 0.000
_refine_ls_shift/su_mean 0.000
_refine_ls_structure_factor_coef Fsqd
_refine_ls_weighting_details 'w=1/[\s^2^(Fo^2^)+(0.0394P)^2^+0.3811P] where P=(Fo^2^+2Fc^2^)/3'
_refine_ls_weighting_scheme calc
_refine_ls_wR_factor_gt 0.1129
_refine_ls_wR_factor_ref 0.1219
_reflns_Friedel_coverage 0.000
_reflns_number_gt 3871
_reflns_number_total 4894
_reflns_threshold_expression 'I > 2\s(I)'
_cod_data_source_file ja9b02786_si_002.cif
_cod_data_source_block gl19001
_cod_original_cell_volume 966.11(9)
_cod_database_code 4128106
_shelx_shelxl_version_number 2018/3
_chemical_oxdiff_formula 'C34 H60 N16 '
_chemical_oxdiff_usercomment '@ 120 K PMDBDH123Trz'
_shelx_space_group_comment
;
The symmetry employed for this shelxl refinement is uniquely defined
by the following loop, which should always be used as a source of
symmetry information in preference to the above space-group names.
They are only intended as comments.
;
_shelx_estimated_absorpt_t_max 0.985
_shelx_estimated_absorpt_t_min 0.960
_reflns_odcompleteness_completeness 99.85
_reflns_odcompleteness_iscentric 1
_reflns_odcompleteness_theta 26.32
_olex2_refinement_description
;
1. Fixed Uiso
 At 1.2 times of:
  All C(H) groups, All C(H,H) groups, All C(H,H,H,H) groups
 At 1.5 times of:
  All C(H,H,H) groups
2. Restrained distances
 C3-C2 \\sim C3A-C2 \\sim C2-C15 \\sim C2-C15A
 with sigma of 0.02
 C2-C1A \\sim C2-C1
 with sigma of 0.02
3. Others
 Sof(H4BC)=Sof(H4BD)=Sof(H14C)=Sof(H14D)=Sof(C1A)=Sof(H1AA)=Sof(H1AB)=
 Sof(H1AC)=Sof(C3A)=Sof(H3AA)=Sof(H3AB)=Sof(C15A)=Sof(H15C)=Sof(H15D)=1-FVAR(1)
 Sof(H4AA)=Sof(H4AB)=Sof(H14A)=Sof(H14B)=Sof(C15)=Sof(H15A)=Sof(H15B)=Sof(C3)=
 Sof(H3A)=Sof(H3B)=Sof(C1)=Sof(H1A)=Sof(H1B)=Sof(H1C)=FVAR(1)
4.a Secondary CH2 refined with riding coordinates:
 C4(H4AA,H4AB), C4(H4BC,H4BD), C14(H14A,H14B), C14(H14C,H14D), C15(H15A,H15B),
 C3(H3A,H3B), C3A(H3AA,H3AB), C15A(H15C,H15D)
4.b Me refined with riding coordinates:
 C1A(H1AA,H1AB,H1AC)
4.c Aromatic/amide H refined with riding coordinates:
 C19(H19), C20(H20), C24(H24), C25(H25)
4.d Idealised Me refined as rotating group:
 C13(H13A,H13B,H13C), C7(H7A,H7B,H7C), C12(H12A,H12B,H12C), C6(H6A,H6B,H6C),
 C1(H1A,H1B,H1C)
;
_olex2_date_sample_submission 2019-01-07
_olex2_diffrn_ambient_temperature_device 'Oxford Cryosystems Cryostream 700+'
_olex2_exptl_crystal_mounting_method 'The crystal was mounted on a MITIGEN holder in Paratone oil'
_olex2_submission_original_sample_id PMCBCH123Trz
_olex2_submission_special_instructions 'No special instructions were received'
_oxdiff_exptl_absorpt_empirical_details
;
Empirical correction (ABSPACK) includes:
- Absorption correction using spherical harmonics
- Frame scaling
;
_oxdiff_exptl_absorpt_empirical_full_max 1.286
_oxdiff_exptl_absorpt_empirical_full_min 0.800

loop_
_space_group_symop_operation_xyz
'x, y, z'
'-x, -y, -z'

loop_
_atom_site_label
_atom_site_type_symbol
_atom_site_fract_x
_atom_site_fract_y
_atom_site_fract_z
_atom_site_U_iso_or_equiv
_atom_site_adp_type
_atom_site_occupancy
_atom_site_site_symmetry_order
_atom_site_calc_flag
_atom_site_refinement_flags_posn
_atom_site_refinement_flags_occupancy
_atom_site_disorder_assembly
_atom_site_disorder_group
N10 N 0.59289(13) 0.29388(13) 0.37814(12) 0.0202(3) Uani 1 1 d . . . .
N8 N 0.38026(12) 0.26453(13) 0.47307(11) 0.0186(3) Uani 1 1 d . . . .
N22 N 0.27129(14) 0.21296(13) 0.89602(11) 0.0231(3) Uani 1 1 d . . . .
N16 N 0.69498(13) 0.21775(13) 0.62791(12) 0.0241(3) Uani 1 1 d . . . .
N17 N 0.55704(13) 0.22819(13) 0.68177(12) 0.0236(3) Uani 1 1 d . . . .
N23 N 0.17411(14) 0.33791(13) 0.93496(12) 0.0248(3) Uani 1 1 d . . . .
N18 N 0.56288(13) 0.17429(14) 0.79960(12) 0.0248(3) Uani 1 1 d . . . .
N21 N 0.21239(15) 0.11663(14) 0.89268(13) 0.0290(3) Uani 1 1 d . . . .
C9 C 0.46025(14) 0.28809(14) 0.36888(13) 0.0168(3) Uani 1 1 d . . . .
C11 C 0.70452(15) 0.31162(15) 0.27400(13) 0.0205(3) Uani 1 1 d . . . .
C5 C 0.24392(14) 0.22815(15) 0.48177(13) 0.0189(3) Uani 1 1 d . . . .
C2 C 0.39893(15) 0.31109(15) 0.24259(13) 0.0199(3) Uani 1 1 d D . . .
C19 C 0.70813(16) 0.12843(16) 0.82167(15) 0.0257(3) Uani 1 1 d . . . .
H19 H 0.746829 0.085193 0.897925 0.031 Uiso 1 1 calc R . . .
C20 C 0.79008(16) 0.15530(16) 0.71447(15) 0.0253(3) Uani 1 1 d . . . .
H20 H 0.896112 0.133526 0.703151 0.030 Uiso 1 1 calc R . . .
C24 C 0.04216(16) 0.32118(17) 0.95899(14) 0.0266(3) Uani 1 1 d . . . .
H24 H -0.052197 0.391247 0.989251 0.032 Uiso 1 1 calc R . . .
C13 C 0.83993(16) 0.17263(16) 0.26271(15) 0.0265(3) Uani 1 1 d . . . .
H13A H 0.875576 0.145145 0.346301 0.040 Uiso 1 1 calc GR . . .
H13B H 0.921508 0.183021 0.201846 0.040 Uiso 1 1 calc GR . . .
H13C H 0.809493 0.100638 0.232746 0.040 Uiso 1 1 calc GR . . .
C7 C 0.12498(15) 0.32239(16) 0.58154(14) 0.0241(3) Uani 1 1 d . . . .
H7A H 0.164485 0.306478 0.664024 0.036 Uiso 1 1 calc GR . . .
H7B H 0.033386 0.300885 0.589066 0.036 Uiso 1 1 calc GR . . .
H7C H 0.100629 0.420374 0.555647 0.036 Uiso 1 1 calc GR . . .
C12 C 0.75205(18) 0.42548(17) 0.31538(16) 0.0297(4) Uani 1 1 d . . . .
H12A H 0.664069 0.513569 0.324982 0.045 Uiso 1 1 calc GR . . .
H12B H 0.829714 0.437280 0.250796 0.045 Uiso 1 1 calc GR . . .
H12C H 0.792988 0.398937 0.397037 0.045 Uiso 1 1 calc GR . . .
C4 C 0.18411(16) 0.24692(18) 0.35261(15) 0.0283(3) Uani 1 1 d . . . .
H4AA H 0.128166 0.184500 0.349050 0.034 Uiso 0.846(2) 1 calc R P A 1
H4AB H 0.112220 0.344421 0.344299 0.034 Uiso 0.846(2) 1 calc R P A 1
H4BC H 0.072753 0.275285 0.365373 0.034 Uiso 0.154(2) 1 calc R P A 3
H4BD H 0.228322 0.157464 0.306026 0.034 Uiso 0.154(2) 1 calc R P A 3
C14 C 0.63491(17) 0.35062(18) 0.14888(15) 0.0283(3) Uani 1 1 d . . . .
H14A H 0.716818 0.327080 0.076496 0.034 Uiso 0.846(2) 1 calc R P A 1
H14B H 0.577073 0.452689 0.146295 0.034 Uiso 0.846(2) 1 calc R P A 1
H14C H 0.663081 0.265618 0.097442 0.034 Uiso 0.154(2) 1 calc R P A 3
H14D H 0.674895 0.416020 0.099262 0.034 Uiso 0.154(2) 1 calc R P A 3
C25 C 0.06601(18) 0.18464(18) 0.93240(15) 0.0299(4) Uani 1 1 d . . . .
H25 H -0.009639 0.145548 0.941022 0.036 Uiso 1 1 calc R . . .
C6 C 0.29049(19) 0.07627(16) 0.52699(17) 0.0322(4) Uani 1 1 d . . . .
H6A H 0.364258 0.015338 0.461579 0.048 Uiso 1 1 calc GR . . .
H6B H 0.201148 0.051058 0.542118 0.048 Uiso 1 1 calc GR . . .
H6C H 0.335969 0.064904 0.606311 0.048 Uiso 1 1 calc GR . . .
C15 C 0.52915(19) 0.2735(2) 0.13399(16) 0.0239(4) Uani 0.846(2) 1 d D P A 1
H15A H 0.488120 0.299582 0.051317 0.029 Uiso 0.846(2) 1 calc R P A 1
H15B H 0.587023 0.171352 0.134455 0.029 Uiso 0.846(2) 1 calc R P A 1
C3 C 0.31014(19) 0.2147(2) 0.24094(17) 0.0250(4) Uani 0.846(2) 1 d D P A 1
H3A H 0.265954 0.228085 0.159743 0.030 Uiso 0.846(2) 1 calc R P A 1
H3B H 0.379807 0.115954 0.246365 0.030 Uiso 0.846(2) 1 calc R P A 1
C1 C 0.2933(2) 0.4663(2) 0.23140(18) 0.0302(5) Uani 0.846(2) 1 d D P A 1
H1A H 0.214118 0.490643 0.304488 0.045 Uiso 0.846(2) 1 calc GR P A 1
H1B H 0.246784 0.480781 0.152351 0.045 Uiso 0.846(2) 1 calc GR P A 1
H1C H 0.352273 0.525663 0.230290 0.045 Uiso 0.846(2) 1 calc GR P A 1
C1A C 0.4645(11) 0.1741(10) 0.1662(9) 0.026(2) Uani 0.154(2) 1 d D P A 3
H1AA H 0.574972 0.142983 0.151313 0.039 Uiso 0.154(2) 1 calc R P A 3
H1AB H 0.436179 0.102052 0.214510 0.039 Uiso 0.154(2) 1 calc R P A 3
H1AC H 0.423925 0.190274 0.084129 0.039 Uiso 0.154(2) 1 calc R P A 3
C3A C 0.2297(9) 0.3666(11) 0.2698(10) 0.028(2) Uani 0.154(2) 1 d D P A 3
H3AA H 0.183832 0.386386 0.189152 0.034 Uiso 0.154(2) 1 calc R P A 3
H3AB H 0.192925 0.454275 0.318851 0.034 Uiso 0.154(2) 1 calc R P A 3
C15A C 0.4562(11) 0.4217(11) 0.1771(10) 0.031(2) Uani 0.154(2) 1 d D P A 3
H15C H 0.427046 0.503136 0.233352 0.037 Uiso 0.154(2) 1 calc R P A 3
H15D H 0.411680 0.454192 0.096512 0.037 Uiso 0.154(2) 1 calc R P A 3
H10 H 0.6283(19) 0.2756(18) 0.4562(18) 0.032(5) Uiso 1 1 d . . . .
H8 H 0.421(2) 0.2521(18) 0.5468(18) 0.032(5) Uiso 1 1 d . . . .
H22 H 0.380(2) 0.197(2) 0.8688(19) 0.045(5) Uiso 1 1 d . . . .

loop_
_atom_site_aniso_label
_atom_site_aniso_U_11
_atom_site_aniso_U_22
_atom_site_aniso_U_33
_atom_site_aniso_U_23
_atom_site_aniso_U_13
_atom_site_aniso_U_12
N10 0.0174(6) 0.0285(7) 0.0163(6) 0.0014(5) -0.0030(5) -0.0102(5)
N8 0.0157(5) 0.0259(6) 0.0154(6) 0.0015(5) -0.0049(4) -0.0086(5)
N22 0.0220(6) 0.0265(7) 0.0188(6) -0.0010(5) -0.0019(5) -0.0070(5)
N16 0.0227(6) 0.0287(7) 0.0219(6) -0.0008(5) -0.0041(5) -0.0103(5)
N17 0.0209(6) 0.0286(7) 0.0193(6) -0.0027(5) -0.0044(5) -0.0059(5)
N23 0.0251(6) 0.0246(7) 0.0219(6) -0.0007(5) -0.0020(5) -0.0062(5)
N18 0.0212(6) 0.0316(7) 0.0197(6) -0.0009(5) -0.0031(5) -0.0076(5)
N21 0.0325(7) 0.0288(7) 0.0264(7) -0.0014(5) -0.0033(5) -0.0122(6)
C9 0.0168(6) 0.0150(6) 0.0175(7) -0.0024(5) -0.0016(5) -0.0044(5)
C11 0.0198(7) 0.0226(7) 0.0198(7) 0.0022(5) 0.0001(5) -0.0100(6)
C5 0.0134(6) 0.0221(7) 0.0221(7) -0.0005(6) -0.0018(5) -0.0076(5)
C2 0.0193(7) 0.0227(7) 0.0160(7) -0.0002(5) -0.0042(5) -0.0055(5)
C19 0.0229(7) 0.0313(8) 0.0223(8) 0.0029(6) -0.0086(6) -0.0079(6)
C20 0.0191(7) 0.0291(8) 0.0282(8) -0.0008(6) -0.0058(6) -0.0085(6)
C24 0.0209(7) 0.0331(9) 0.0225(8) 0.0009(6) -0.0013(6) -0.0071(6)
C13 0.0219(7) 0.0277(8) 0.0267(8) -0.0011(6) 0.0012(6) -0.0071(6)
C7 0.0175(7) 0.0262(8) 0.0257(8) -0.0019(6) -0.0002(6) -0.0056(6)
C12 0.0306(8) 0.0261(8) 0.0368(9) 0.0039(7) -0.0073(7) -0.0153(7)
C4 0.0203(7) 0.0443(10) 0.0248(8) -0.0024(7) -0.0047(6) -0.0163(7)
C14 0.0264(8) 0.0382(9) 0.0218(8) 0.0084(7) -0.0031(6) -0.0151(7)
C25 0.0284(8) 0.0372(9) 0.0275(8) 0.0008(7) -0.0023(6) -0.0168(7)
C6 0.0329(8) 0.0231(8) 0.0407(10) -0.0018(7) 0.0002(7) -0.0119(7)
C15 0.0252(9) 0.0325(10) 0.0145(8) -0.0008(7) -0.0028(6) -0.0113(7)
C3 0.0257(9) 0.0339(10) 0.0192(9) -0.0041(7) -0.0051(7) -0.0141(8)
C1 0.0294(10) 0.0286(10) 0.0265(10) 0.0033(8) -0.0096(8) -0.0026(8)
C1A 0.027(5) 0.034(6) 0.018(5) -0.004(4) -0.006(4) -0.009(4)
C3A 0.020(5) 0.034(6) 0.029(5) -0.007(4) -0.011(4) -0.005(4)
C15A 0.028(5) 0.036(6) 0.024(5) 0.010(4) -0.006(4) -0.007(4)

loop_
_atom_type_symbol
_atom_type_description
_atom_type_scat_dispersion_real
_atom_type_scat_dispersion_imag
_atom_type_scat_source
C C 0.0033 0.0016 'International Tables Vol C Tables 4.2.6.8 and 6.1.1.4'
H H 0.0000 0.0000 'International Tables Vol C Tables 4.2.6.8 and 6.1.1.4'
N N 0.0061 0.0033 'International Tables Vol C Tables 4.2.6.8 and 6.1.1.4'

loop_
_exptl_crystal_face_index_h
_exptl_crystal_face_index_k
_exptl_crystal_face_index_l
_exptl_crystal_face_perp_dist
-10 -9 7 0.2757
6 2 14 0.0879
11 7 10 0.1029
-10 -6 -12 0.1058
-8 -4 -13 0.0967
2 4 -14 0.2191
6 3 14 0.0892
12 8 8 0.1232
0 -13 -1 0.1270
8 -6 -6 0.1511
4 14 -1 0.2013
-10 2 7 0.1755

loop_
_geom_angle_atom_site_label_1
_geom_angle_atom_site_label_2
_geom_angle_atom_site_label_3
_geom_angle
C9 N10 C11 128.08(12)
C9 N10 H10 118.2(11)
C11 N10 H10 113.4(11)
C9 N8 C5 127.66(12)
C9 N8 H8 117.5(11)
C5 N8 H8 113.7(11)
N23 N22 H22 120.5(11)
N21 N22 N23 115.34(12)
N21 N22 H22 124.1(11)
N17 N16 C20 106.54(12)
N18 N17 N16 110.51(11)
N22 N23 C24 103.74(12)
N17 N18 C19 107.03(12)
N22 N21 C25 103.47(13)
N10 C9 N8 118.83(13)
N10 C9 C2 120.77(12)
N8 C9 C2 120.39(12)
N10 C11 C13 106.77(11)
N10 C11 C12 106.91(12)
N10 C11 C14 110.53(11)
C13 C11 C14 111.12(12)
C12 C11 C13 109.92(12)
C12 C11 C14 111.40(12)
N8 C5 C7 107.69(11)
N8 C5 C4 110.97(11)
N8 C5 C6 107.01(11)
C7 C5 C4 110.88(12)
C7 C5 C6 109.42(12)
C6 C5 C4 110.75(13)
C9 C2 C15 109.93(11)
C9 C2 C3 106.94(12)
C9 C2 C1 108.85(12)
C9 C2 C1A 110.2(4)
C9 C2 C15A 103.0(4)
C15 C2 C3 110.09(12)
C15 C2 C1 110.28(13)
C3 C2 C1 110.69(13)
C3A C2 C9 107.3(4)
C3A C2 C1A 113.2(5)
C3A C2 C15A 111.7(6)
C15A C2 C1A 111.0(6)
N18 C19 H19 126.2
N18 C19 C20 107.60(13)
C20 C19 H19 126.2
N16 C20 C19 108.32(13)
N16 C20 H20 125.8
C19 C20 H20 125.8
N23 C24 H24 125.8
N23 C24 C25 108.45(13)
C25 C24 H24 125.8
C11 C13 H13A 109.5
C11 C13 H13B 109.5
C11 C13 H13C 109.5
H13A C13 H13B 109.5
H13A C13 H13C 109.5
H13B C13 H13C 109.5
C5 C7 H7A 109.5
C5 C7 H7B 109.5
C5 C7 H7C 109.5
H7A C7 H7B 109.5
H7A C7 H7C 109.5
H7B C7 H7C 109.5
C11 C12 H12A 109.5
C11 C12 H12B 109.5
C11 C12 H12C 109.5
H12A C12 H12B 109.5
H12A C12 H12C 109.5
H12B C12 H12C 109.5
C5 C4 H4AA 109.1
C5 C4 H4AB 109.1
C5 C4 H4BC 109.8
C5 C4 H4BD 109.8
C5 C4 C3A 109.2(3)
H4AA C4 H4AB 107.8
H4BC C4 H4BD 108.3
C3 C4 C5 112.56(12)
C3 C4 H4AA 109.1
C3 C4 H4AB 109.1
C3A C4 H4BC 109.8
C3A C4 H4BD 109.8
C11 C14 H14A 109.2
C11 C14 H14B 109.2
C11 C14 H14C 109.6
C11 C14 H14D 109.6
C11 C14 C15 111.84(12)
C11 C14 C15A 110.2(4)
H14A C14 H14B 107.9
H14C C14 H14D 108.1
C15 C14 H14A 109.2
C15 C14 H14B 109.2
C15A C14 H14C 109.6
C15A C14 H14D 109.6
N21 C25 C24 109.01(13)
N21 C25 H25 125.5
C24 C25 H25 125.5
C5 C6 H6A 109.5
C5 C6 H6B 109.5
C5 C6 H6C 109.5
H6A C6 H6B 109.5
H6A C6 H6C 109.5
H6B C6 H6C 109.5
C2 C15 C14 110.41(13)
C2 C15 H15A 109.6
C2 C15 H15B 109.6
C14 C15 H15A 109.6
C14 C15 H15B 109.6
H15A C15 H15B 108.1
C2 C3 H3A 109.5
C2 C3 H3B 109.5
C4 C3 C2 110.57(13)
C4 C3 H3A 109.5
C4 C3 H3B 109.5
H3A C3 H3B 108.1
C2 C1 H1A 109.5
C2 C1 H1B 109.5
C2 C1 H1C 109.5
H1A C1 H1B 109.5
H1A C1 H1C 109.5
H1B C1 H1C 109.5
C2 C1A H1AA 109.5
C2 C1A H1AB 109.5
C2 C1A H1AC 109.5
H1AA C1A H1AB 109.5
H1AA C1A H1AC 109.5
H1AB C1A H1AC 109.5
C2 C3A C4 107.1(6)
C2 C3A H3AA 110.3
C2 C3A H3AB 110.3
C4 C3A H3AA 110.3
C4 C3A H3AB 110.3
H3AA C3A H3AB 108.5
C2 C15A C14 107.4(6)
C2 C15A H15C 110.2
C2 C15A H15D 110.2
C14 C15A H15C 110.2
C14 C15A H15D 110.2
H15C C15A H15D 108.5

loop_
_geom_bond_atom_site_label_1
_geom_bond_atom_site_label_2
_geom_bond_distance
N10 C9 1.3177(17)
N10 C11 1.4848(17)
N10 H10 0.918(19)
N8 C9 1.3214(18)
N8 C5 1.4864(16)
N8 H8 0.901(19)
N22 N23 1.3259(17)
N22 N21 1.3240(18)
N22 H22 1.00(2)
N16 N17 1.3385(17)
N16 C20 1.3433(19)
N17 N18 1.3345(18)
N23 C24 1.3345(19)
N18 C19 1.3446(18)
N21 C25 1.334(2)
C9 C2 1.5045(19)
C11 C13 1.529(2)
C11 C12 1.521(2)
C11 C14 1.530(2)
C5 C7 1.5249(19)
C5 C4 1.529(2)
C5 C6 1.527(2)
C2 C15 1.528(2)
C2 C3 1.542(2)
C2 C1 1.548(2)
C2 C1A 1.544(9)
C2 C3A 1.500(8)
C2 C15A 1.539(9)
C19 H19 0.9500
C19 C20 1.368(2)
C20 H20 0.9500
C24 H24 0.9500
C24 C25 1.382(2)
C13 H13A 0.9800
C13 H13B 0.9800
C13 H13C 0.9800
C7 H7A 0.9800
C7 H7B 0.9800
C7 H7C 0.9800
C12 H12A 0.9800
C12 H12B 0.9800
C12 H12C 0.9800
C4 H4AA 0.9900
C4 H4AB 0.9900
C4 H4BC 0.9900
C4 H4BD 0.9900
C4 C3 1.526(2)
C4 C3A 1.633(11)
C14 H14A 0.9900
C14 H14B 0.9900
C14 H14C 0.9900
C14 H14D 0.9900
C14 C15 1.540(2)
C14 C15A 1.586(10)
C25 H25 0.9500
C6 H6A 0.9800
C6 H6B 0.9800
C6 H6C 0.9800
C15 H15A 0.9900
C15 H15B 0.9900
C3 H3A 0.9900
C3 H3B 0.9900
C1 H1A 0.9800
C1 H1B 0.9800
C1 H1C 0.9800
C1A H1AA 0.9800
C1A H1AB 0.9800
C1A H1AC 0.9800
C3A H3AA 0.9900
C3A H3AB 0.9900
C15A H15C 0.9900
C15A H15D 0.9900

loop_
_geom_hbond_atom_site_label_D
_geom_hbond_atom_site_label_H
_geom_hbond_atom_site_label_A
_geom_hbond_distance_DH
_geom_hbond_distance_HA
_geom_hbond_distance_DA
_geom_hbond_angle_DHA
_geom_hbond_publ_flag
N10 H10 N16 0.918(19) 1.993(19) 2.9069(18) 173.1(16) yes
N8 H8 N17 0.901(19) 2.011(19) 2.8920(17) 165.3(16) yes
N22 H22 N18 1.00(2) 1.75(2) 2.7377(17) 172.1(18) yes

loop_
_geom_torsion_atom_site_label_1
_geom_torsion_atom_site_label_2
_geom_torsion_atom_site_label_3
_geom_torsion_atom_site_label_4
_geom_torsion
N10 C9 C2 C15 25.77(18)
N10 C9 C2 C3 145.27(13)
N10 C9 C2 C1 -95.12(16)
N10 C9 C2 C1A 83.5(4)
N10 C9 C2 C3A -152.9(4)
N10 C9 C2 C15A -34.9(4)
N10 C11 C14 C15 -37.46(17)
N10 C11 C14 C15A 24.1(4)
N8 C9 C2 C15 -155.63(13)
N8 C9 C2 C3 -36.13(17)
N8 C9 C2 C1 83.48(16)
N8 C9 C2 C1A -97.9(4)
N8 C9 C2 C3A 25.7(5)
N8 C9 C2 C15A 143.7(4)
N8 C5 C4 C3 32.96(18)
N8 C5 C4 C3A -27.6(4)
N22 N23 C24 C25 -0.29(16)
N22 N21 C25 C24 -0.23(17)
N16 N17 N18 C19 0.08(16)
N17 N16 C20 C19 -0.22(16)
N17 N18 C19 C20 -0.21(17)
N23 N22 N21 C25 0.05(17)
N23 C24 C25 N21 0.34(18)
N18 C19 C20 N16 0.27(17)
N21 N22 N23 C24 0.15(17)
C9 N10 C11 C13 -110.41(16)
C9 N10 C11 C12 131.98(15)
C9 N10 C11 C14 10.6(2)
C9 N8 C5 C7 -132.28(14)
C9 N8 C5 C4 -10.76(19)
C9 N8 C5 C6 110.17(16)
C9 C2 C15 C14 -52.39(17)
C9 C2 C3 C4 58.06(16)
C9 C2 C3A C4 -61.8(5)
C9 C2 C15A C14 67.0(6)
C11 N10 C9 N8 176.56(13)
C11 N10 C9 C2 -4.8(2)
C11 C14 C15 C2 60.50(18)
C11 C14 C15A C2 -64.7(7)
C5 N8 C9 N10 -167.74(13)
C5 N8 C9 C2 13.6(2)
C5 C4 C3 C2 -59.33(18)
C5 C4 C3A C2 65.1(6)
C20 N16 N17 N18 0.09(16)
C13 C11 C14 C15 80.90(15)
C13 C11 C14 C15A 142.4(4)
C7 C5 C4 C3 152.59(14)
C7 C5 C4 C3A 92.0(4)
C12 C11 C14 C15 -156.17(13)
C12 C11 C14 C15A -94.7(4)
C6 C5 C4 C3 -85.73(16)
C6 C5 C4 C3A -146.3(3)
C15 C2 C3 C4 177.45(14)
C3 C2 C15 C14 -169.95(13)
C1 C2 C15 C14 67.63(17)
C1 C2 C3 C4 -60.36(18)
C1A C2 C3A C4 60.0(7)
C1A C2 C15A C14 -50.9(8)
C3A C2 C15A C14 -178.2(6)
C15A C2 C3A C4 -173.9(6)

loop_
_exptl_oxdiff_crystal_face_indexfrac_h
_exptl_oxdiff_crystal_face_indexfrac_k
_exptl_oxdiff_crystal_face_indexfrac_l
_exptl_oxdiff_crystal_face_x
_exptl_oxdiff_crystal_face_y
_exptl_oxdiff_crystal_face_z
-9.9933 -8.9921 6.9882 -0.0333 -0.0378 1.0035
5.9918 1.9916 13.9884 -0.8703 -0.4463 0.1524
10.9885 6.9872 9.9949 -0.8170 -0.4395 -0.3817
-9.9889 -5.9876 -11.9925 0.8796 0.4855 0.2316
-7.9903 -3.9896 -12.9905 0.8750 0.4659 0.0396
2.0015 4.0011 -13.9848 0.6184 0.3417 -0.7187
5.9917 2.9904 13.9887 -0.8403 -0.5077 0.1238
11.9881 7.9869 7.9974 -0.7544 -0.3934 -0.5319
0.0025 -12.9844 -1.0024 -0.3467 0.8345 0.3363
7.9970 -5.9907 -5.9936 -0.3521 0.8547 -0.4391
3.9951 13.9839 -0.9943 0.2474 -0.6897 -0.6343
-9.9951 1.9951 6.9911 0.2967 -0.7124 0.6884
